data_1000286
loop_
_publ_author_name
'Hemon, A'
'Courbion, G'

_publ_section_title
;
The crystal structure of $-alpha-SrZn~2~(PO~4~)~2~: a hurlbutite type
;
_journal_coden_ASTM JSSCBI
_journal_name_full 'Journal of Solid State Chemistry'
_journal_page_first 164
_journal_page_last 168
_journal_paper_doi 10.1016/S0022-4596(05)80072-6
_journal_volume 85
_journal_year 1990
_chemical_formula_structural 'Sr Zn2 (P O4)2'
_chemical_formula_sum 'O8 P2 Sr Zn2'
_chemical_name_systematic 'Strontium dizinc bis(phosphate)'
_space_group_IT_number 14
_symmetry_cell_setting monoclinic
_symmetry_Int_Tables_number 14
_symmetry_space_group_name_Hall '-P 2ybc'
_symmetry_space_group_name_H-M 'P 1 21/c 1'
_cell_angle_alpha 90
_cell_angle_beta 92.293(3)
_cell_angle_gamma 90
_cell_formula_units_Z 4
_cell_length_a 8.3232(4)
_cell_length_b 9.5101(4)
_cell_length_c 9.0317(4)
_cell_volume 714.3
_refine_ls_R_factor_all 0.026
_cod_database_code 1000286

loop_
_symmetry_equiv_pos_as_xyz
x,y,z
-x,1/2+y,1/2-z
-x,-y,-z
x,1/2-y,1/2+z

loop_
_atom_site_aniso_label
_atom_site_aniso_U_11
_atom_site_aniso_U_12
_atom_site_aniso_U_13
_atom_site_aniso_U_22
_atom_site_aniso_U_23
_atom_site_aniso_U_33
Sr1 0.0104(1) -0.0007(1) 0.0010(1) 0.0087(1) 0.0002(1) 0.0109(1)
Zn1 0.0115(1) -0.0016(1) 0.0008(1) 0.0103(1) -0.0001(1) 0.0100(1)
Zn2 0.0100(1) 0.0006(1) 0.0010(1) 0.0085(1) 0.0005(1) 0.0100(1)
P1 0.0084(2) -0.0005(1) 0.0012(1) 0.0071(2) -0.0004(1) 0.0080(2)
P2 0.0082(2) -0.0006(1) 0.0012(1) 0.0084(2) -0.0010(1) 0.0068(2)
O1 0.0158(7) .0000(5) 0.0016(5) 0.0100(5) 0.0023(4) 0.0110(6)
O2 0.0145(6) 0.0019(5) 0.0055(5) 0.0125(6) 0.0008(4) 0.0109(6)
O3 0.0099(6) -0.0003(5) -0.0007(5) 0.0233(8) 0.0009(5) 0.0110(6)
O4 0.0145(6) 0.0027(5) 0.0044(5) 0.0097(5) 0.0034(5) 0.0154(6)
O5 0.0150(6) 0.0029(5) 0.0003(5) 0.0125(6) -0.0014(5) 0.0101(6)
O6 0.0146(7) 0.0014(5) -0.0024(5) 0.0111(6) -0.0035(5) 0.0147(6)
O7 0.0091(6) 0.0025(5) 0.0001(5) 0.0180(7) 0.0072(6) 0.0218(8)
O8 0.0164(7) 0.0023(5) 0.0071(5) 0.0091(5) 0.0031(5) 0.0141(6)

loop_
_atom_site_label
_atom_site_type_symbol
_atom_site_symmetry_multiplicity
_atom_site_Wyckoff_symbol
_atom_site_fract_x
_atom_site_fract_y
_atom_site_fract_z
_atom_site_occupancy
_atom_site_attached_hydrogens
_atom_site_calc_flag
Sr1 Sr2+ 4 e 0.2456 0.0819 0.6074 1. 0 d
Zn1 Zn2+ 4 e 0.5739 0.5711 0.2887 1. 0 d
Zn2 Zn2+ 4 e 0.9195 0.3197 0.451 1. 0 d
P1 P5+ 4 e 0.5428(1) 0.2941(1) 0.4314(1) 1. 0 d
P2 P5+ 4 e 0.0576(1) 0.0847(1) 0.2507(1) 1. 0 d
O1 O2- 4 e 0.4746(2) 0.3866(2) 0.3024(2) 1. 0 d
O2 O2- 4 e 0.4178(2) 0.2059(2) 0.0528(2) 1. 0 d
O3 O2- 4 e 0.2276(2) 0.0621(2) 0.3200(2) 1. 0 d
O4 O2- 4 e 0.0174(2) 0.4490(2) 0.3135(2) 1. 0 d
O5 O2- 4 e 0.0637(2) 0.3033(2) 0.6287(2) 1. 0 d
O6 O2- 4 e 0.5658(2) 0.1413(2) 0.3796(2) 1. 0 d
O7 O2- 4 e 0.6999(2) 0.1407(2) 0.9909(2) 1. 0 d
O8 O2- 4 e 0.9510(2) 0.3729(2) 0.8793(2) 1. 0 d

loop_
_atom_type_symbol
_atom_type_oxidation_number
Sr2+ 2.000
Zn2+ 2.000
P5+ 5.000
O2- -2.000
